data_4026222
loop_
_publ_author_name
'Vaibhav P. Mehta'
'Sachin G. Modha'
'Eelco Ruijter'
'Kristof Van Hecke'
'Luc Van Meervelt'
'Christophe Pannecouque'
'Jan Balzarini'
'Romano V. A. Orru'
'Erik Van der Eycken'

_publ_section_title
;
 A Microwave-Assisted Diastereoselective Multicomponent Reaction To Access
 Dibenzo[c,e]azepinones: Synthesis and Biological Evaluation
;
_journal_name_full 'Journal of Organic Chemistry'
_journal_page_first 2828
_journal_page_last 2839
_journal_paper_doi 10.1021/jo200251q
_journal_volume 76
_journal_year 2011
_chemical_absolute_configuration ad
_chemical_formula_moiety 'C28 H40 N2 O4 S'
_chemical_formula_sum 'C28 H40 N2 O4 S'
_chemical_formula_weight 500.69
_chemical_name_systematic
; 
 ? 
;
_space_group_IT_number 4
_symmetry_cell_setting monoclinic
_symmetry_space_group_name_Hall 'P 2yb'
_symmetry_space_group_name_H-M 'P 1 21 1'
_atom_sites_solution_hydrogens geom
_atom_sites_solution_primary direct
_atom_sites_solution_secondary difmap
_audit_creation_method SHELXL-97
_cell_angle_alpha 90.00
_cell_angle_beta 110.071(11)
_cell_angle_gamma 90.00
_cell_formula_units_Z 4
_cell_length_a 11.710(2)
_cell_length_b 18.933(3)
_cell_length_c 13.1103(19)
_cell_measurement_temperature 100(2)
_cell_volume 2730.1(8)
_computing_cell_refinement 'Bruker SAINT'
_computing_data_collection 'Bruker SMART'
_computing_data_reduction 'Bruker SAINT'
_computing_publication_material Platon
_computing_structure_refinement 'SHELXL-97 (Sheldrick, 1997)'
_computing_structure_solution 'SHELXS-97 (Sheldrick, 1990)'
_diffrn_ambient_temperature 100(2)
_diffrn_measured_fraction_theta_full 0.973
_diffrn_measured_fraction_theta_max 0.973
_diffrn_measurement_device_type 'SMART 6000'
_diffrn_measurement_method '\w and \f scans'
_diffrn_radiation_monochromator 'crossed G\"obel mirrors'
_diffrn_radiation_source 'fine-focus sealed tube'
_diffrn_radiation_type CuK\a
_diffrn_radiation_wavelength 1.54178
_diffrn_reflns_av_R_equivalents 0.0642
_diffrn_reflns_av_sigmaI/netI 0.0684
_diffrn_reflns_limit_h_max 12
_diffrn_reflns_limit_h_min -13
_diffrn_reflns_limit_k_max 23
_diffrn_reflns_limit_k_min -23
_diffrn_reflns_limit_l_max 15
_diffrn_reflns_limit_l_min -14
_diffrn_reflns_number 26403
_diffrn_reflns_theta_full 70.19
_diffrn_reflns_theta_max 70.19
_diffrn_reflns_theta_min 3.59
_exptl_absorpt_coefficient_mu 1.330
_exptl_absorpt_correction_T_max 0.875
_exptl_absorpt_correction_T_min 0.682
_exptl_absorpt_correction_type multi-scan
_exptl_absorpt_process_details 'Bruker SADABS'
_exptl_crystal_colour colourless
_exptl_crystal_density_diffrn 1.218
_exptl_crystal_description plate
_exptl_crystal_F_000 1080
_exptl_crystal_size_max 0.4
_exptl_crystal_size_mid 0.2
_exptl_crystal_size_min 0.1
_refine_diff_density_max 0.483
_refine_diff_density_min -0.226
_refine_diff_density_rms 0.058
_refine_ls_abs_structure_details 'Flack H D (1983), Acta Cryst. A39, 876-881'
_refine_ls_abs_structure_Flack -0.002(16)
_refine_ls_extinction_method none
_refine_ls_goodness_of_fit_ref 1.027
_refine_ls_hydrogen_treatment constr
_refine_ls_matrix_type full
_refine_ls_number_parameters 647
_refine_ls_number_reflns 9757
_refine_ls_number_restraints 1
_refine_ls_restrained_S_all 1.027
_refine_ls_R_factor_all 0.0630
_refine_ls_R_factor_gt 0.0508
_refine_ls_shift/su_max 0.000
_refine_ls_shift/su_mean 0.000
_refine_ls_structure_factor_coef Fsqd
_refine_ls_weighting_details 'calc w=1/[\s^2^(Fo^2^)+(0.0774P)^2^+0.0000P] where P=(Fo^2^+2Fc^2^)/3'
_refine_ls_weighting_scheme calc
_refine_ls_wR_factor_gt 0.1217
_refine_ls_wR_factor_ref 0.1292
_reflns_number_gt 8376
_reflns_number_total 9757
_reflns_threshold_expression >2sigma(I)
_cod_data_source_file jo200251q_si_002.cif
_cod_data_source_block ev29
_cod_original_sg_symbol_H-M 'P 21'
_cod_database_code 4026222

loop_
_symmetry_equiv_pos_as_xyz
'x, y, z'
'-x, y+1/2, -z'

loop_
_atom_site_label
_atom_site_type_symbol
_atom_site_fract_x
_atom_site_fract_y
_atom_site_fract_z
_atom_site_U_iso_or_equiv
_atom_site_adp_type
_atom_site_occupancy
_atom_site_symmetry_multiplicity
_atom_site_calc_flag
_atom_site_refinement_flags
C1 C 0.4623(3) 0.33796(16) 0.4840(3) 0.0161(6) Uani 1 1 d .
C2 C 0.3855(3) 0.28014(16) 0.4569(3) 0.0168(6) Uani 1 1 d .
C3 C 0.4433(3) 0.21782(17) 0.5125(3) 0.0188(6) Uani 1 1 d .
H3 H 0.4052 0.1728 0.5032 0.023 Uiso 1 1 calc R
C4 C 0.5590(3) 0.22996(16) 0.5803(3) 0.0197(6) Uani 1 1 d .
H4 H 0.6105 0.1946 0.6239 0.024 Uiso 1 1 calc R
C5 C 0.2628(3) 0.28446(16) 0.3759(3) 0.0173(6) Uani 1 1 d .
C6 C 0.1899(3) 0.34530(16) 0.3617(3) 0.0169(6) Uani 1 1 d .
C7 C 0.0744(3) 0.34685(17) 0.2809(3) 0.0188(6) Uani 1 1 d .
H7 H 0.0256 0.3880 0.2719 0.023 Uiso 1 1 calc R
C8 C 0.0308(3) 0.28925(17) 0.2144(3) 0.0201(6) Uani 1 1 d .
C9 C 0.1012(3) 0.22770(18) 0.2299(3) 0.0234(7) Uani 1 1 d .
H9 H 0.0707 0.1874 0.1857 0.028 Uiso 1 1 calc R
C10 C 0.2147(3) 0.22556(17) 0.3094(3) 0.0205(6) Uani 1 1 d .
H10 H 0.2614 0.1835 0.3195 0.025 Uiso 1 1 calc R
C11 C -0.1515(3) 0.3479(2) 0.1079(3) 0.0304(8) Uani 1 1 d .
H11A H -0.1650 0.3655 0.1731 0.046 Uiso 1 1 calc R
H11B H -0.2300 0.3375 0.0518 0.046 Uiso 1 1 calc R
H11C H -0.1086 0.3838 0.0810 0.046 Uiso 1 1 calc R
C12 C 0.4279(2) 0.41134(15) 0.4405(3) 0.0154(6) Uani 1 1 d .
H12 H 0.4999 0.4421 0.4765 0.018 Uiso 1 1 calc R
C13 C 0.2169(3) 0.40666(16) 0.4394(3) 0.0174(6) Uani 1 1 d .
C14 C 0.3983(3) 0.41925(16) 0.3161(3) 0.0168(6) Uani 1 1 d .
C15 C 0.4462(3) 0.37054(19) 0.1564(3) 0.0264(7) Uani 1 1 d .
C16 C 0.4935(4) 0.4413(2) 0.1274(3) 0.0382(9) Uani 1 1 d .
H16A H 0.4409 0.4799 0.1345 0.057 Uiso 1 1 calc R
H16B H 0.4929 0.4394 0.0525 0.057 Uiso 1 1 calc R
H16C H 0.5767 0.4496 0.1769 0.057 Uiso 1 1 calc R
C17 C 0.3169(4) 0.3584(2) 0.0864(3) 0.0388(9) Uani 1 1 d .
H17A H 0.2846 0.3176 0.1136 0.058 Uiso 1 1 calc R
H17B H 0.3128 0.3494 0.0116 0.058 Uiso 1 1 calc R
H17C H 0.2686 0.4004 0.0880 0.058 Uiso 1 1 calc R
C18 C 0.5405(3) 0.3141(2) 0.1464(3) 0.0301(7) Uani 1 1 d .
H18A H 0.5437 0.3191 0.0723 0.036 Uiso 1 1 calc R
H18B H 0.6209 0.3291 0.1971 0.036 Uiso 1 1 calc R
C19 C 0.5303(3) 0.23402(18) 0.1652(3) 0.0246(7) Uani 1 1 d .
C20 C 0.5399(4) 0.2178(2) 0.2824(4) 0.0381(9) Uani 1 1 d .
H20A H 0.4637 0.2308 0.2929 0.057 Uiso 1 1 calc R
H20B H 0.6070 0.2449 0.3326 0.057 Uiso 1 1 calc R
H20C H 0.5551 0.1672 0.2967 0.057 Uiso 1 1 calc R
C21 C 0.6448(4) 0.2022(2) 0.1504(4) 0.0401(9) Uani 1 1 d .
H21A H 0.6480 0.1514 0.1655 0.060 Uiso 1 1 calc R
H21B H 0.7174 0.2250 0.2008 0.060 Uiso 1 1 calc R
H21C H 0.6418 0.2099 0.0757 0.060 Uiso 1 1 calc R
C22 C 0.4198(4) 0.1992(2) 0.0834(4) 0.0464(11) Uani 1 1 d .
H22A H 0.4283 0.1477 0.0901 0.070 Uiso 1 1 calc R
H22B H 0.4136 0.2134 0.0098 0.070 Uiso 1 1 calc R
H22C H 0.3464 0.2139 0.0975 0.070 Uiso 1 1 calc R
C23 C 0.3496(3) 0.50151(16) 0.5438(3) 0.0174(6) Uani 1 1 d .
H23 H 0.2744 0.5102 0.5618 0.021 Uiso 1 1 calc R
C24 C 0.3700(3) 0.56613(16) 0.4813(3) 0.0198(6) Uani 1 1 d .
H24A H 0.3800 0.6086 0.5276 0.024 Uiso 1 1 calc R
H24B H 0.4460 0.5595 0.4654 0.024 Uiso 1 1 calc R
C25 C 0.4558(3) 0.49164(16) 0.6512(3) 0.0196(6) Uani 1 1 d .
H25A H 0.5304 0.4821 0.6340 0.024 Uiso 1 1 calc R
H25B H 0.4685 0.5367 0.6920 0.024 Uiso 1 1 calc R
C26 C 0.4409(3) 0.43286(18) 0.7250(3) 0.0227(7) Uani 1 1 d .
H26 H 0.4276 0.3875 0.6835 0.027 Uiso 1 1 calc R
C27 C 0.5577(3) 0.4256(2) 0.8246(3) 0.0308(8) Uani 1 1 d .
H27A H 0.5733 0.4699 0.8656 0.046 Uiso 1 1 calc R
H27B H 0.6263 0.4150 0.8005 0.046 Uiso 1 1 calc R
H27C H 0.5478 0.3872 0.8711 0.046 Uiso 1 1 calc R
C28 C 0.3311(4) 0.4457(2) 0.7609(3) 0.0339(8) Uani 1 1 d .
H28A H 0.3404 0.4912 0.7985 0.051 Uiso 1 1 calc R
H28B H 0.3260 0.4078 0.8102 0.051 Uiso 1 1 calc R
H28C H 0.2567 0.4462 0.6971 0.051 Uiso 1 1 calc R
C29 C 0.9816(3) 0.62445(16) 0.4787(2) 0.0168(6) Uani 1 1 d .
C30 C 0.9078(3) 0.68281(17) 0.4557(3) 0.0179(6) Uani 1 1 d .
C31 C 0.9678(3) 0.74376(17) 0.5140(3) 0.0202(6) Uani 1 1 d .
H31 H 0.9310 0.7891 0.5071 0.024 Uiso 1 1 calc R
C32 C 1.0839(3) 0.72971(18) 0.5807(3) 0.0224(7) Uani 1 1 d .
H32 H 1.1369 0.7637 0.6263 0.027 Uiso 1 1 calc R
C33 C 0.7840(3) 0.68153(17) 0.3738(3) 0.0186(6) Uani 1 1 d .
C34 C 0.7097(3) 0.62163(16) 0.3529(3) 0.0179(6) Uani 1 1 d .
C35 C 0.5937(3) 0.62352(17) 0.2718(3) 0.0197(6) Uani 1 1 d .
H35 H 0.5437 0.5826 0.2575 0.024 Uiso 1 1 calc R
C36 C 0.5523(3) 0.68458(18) 0.2129(3) 0.0212(6) Uani 1 1 d .
C37 C 0.6252(3) 0.74467(18) 0.2331(3) 0.0245(7) Uani 1 1 d .
H37 H 0.5976 0.7865 0.1920 0.029 Uiso 1 1 calc R
C38 C 0.7382(3) 0.74269(18) 0.3135(3) 0.0228(7) Uani 1 1 d .
H38 H 0.7866 0.7843 0.3285 0.027 Uiso 1 1 calc R
C39 C 0.3662(3) 0.6300(2) 0.1064(3) 0.0309(8) Uani 1 1 d .
H39A H 0.4095 0.5933 0.0816 0.046 Uiso 1 1 calc R
H39B H 0.2897 0.6412 0.0482 0.046 Uiso 1 1 calc R
H39C H 0.3489 0.6131 0.1702 0.046 Uiso 1 1 calc R
C40 C 0.9449(3) 0.55225(16) 0.4285(3) 0.0177(6) Uani 1 1 d .
H40 H 1.0155 0.5201 0.4622 0.021 Uiso 1 1 calc R
C41 C 0.7316(3) 0.55487(16) 0.4215(3) 0.0180(6) Uani 1 1 d .
C42 C 0.9171(3) 0.54980(16) 0.3039(3) 0.0159(6) Uani 1 1 d .
C43 C 0.9767(3) 0.59965(17) 0.1524(3) 0.0205(6) Uani 1 1 d .
C44 C 1.0213(3) 0.53071(19) 0.1171(3) 0.0268(7) Uani 1 1 d .
H44A H 1.1063 0.5225 0.1622 0.040 Uiso 1 1 calc R
H44B H 1.0148 0.5343 0.0407 0.040 Uiso 1 1 calc R
H44C H 0.9712 0.4913 0.1259 0.040 Uiso 1 1 calc R
C45 C 0.8445(3) 0.61357(19) 0.0804(3) 0.0254(7) Uani 1 1 d .
H45A H 0.7972 0.5700 0.0729 0.038 Uiso 1 1 calc R
H45B H 0.8422 0.6294 0.0085 0.038 Uiso 1 1 calc R
H45C H 0.8097 0.6502 0.1137 0.038 Uiso 1 1 calc R
C46 C 1.0658(3) 0.65859(17) 0.1448(3) 0.0216(7) Uani 1 1 d .
H46A H 1.1476 0.6437 0.1931 0.026 Uiso 1 1 calc R
H46B H 1.0674 0.6566 0.0699 0.026 Uiso 1 1 calc R
C47 C 1.0539(3) 0.73789(18) 0.1697(3) 0.0235(7) Uani 1 1 d .
C48 C 1.1656(3) 0.7735(2) 0.1556(3) 0.0301(8) Uani 1 1 d .
H48A H 1.1624 0.8245 0.1674 0.045 Uiso 1 1 calc R
H48B H 1.1657 0.7648 0.0820 0.045 Uiso 1 1 calc R
H48C H 1.2398 0.7539 0.2086 0.045 Uiso 1 1 calc R
C49 C 1.0560(4) 0.75052(19) 0.2850(3) 0.0334(8) Uani 1 1 d .
H49A H 1.1257 0.7259 0.3364 0.050 Uiso 1 1 calc R
H49B H 0.9807 0.7326 0.2922 0.050 Uiso 1 1 calc R
H49C H 1.0630 0.8013 0.3006 0.050 Uiso 1 1 calc R
C50 C 0.9409(3) 0.7735(2) 0.0887(4) 0.0353(9) Uani 1 1 d .
H50A H 0.8676 0.7550 0.0992 0.053 Uiso 1 1 calc R
H50B H 0.9376 0.7637 0.0144 0.053 Uiso 1 1 calc R
H50C H 0.9456 0.8247 0.1010 0.053 Uiso 1 1 calc R
C51 C 0.8614(3) 0.45688(16) 0.5202(3) 0.0172(6) Uani 1 1 d .
H51 H 0.9493 0.4441 0.5411 0.021 Uiso 1 1 calc R
C52 C 0.7881(3) 0.39691(16) 0.4491(3) 0.0208(6) Uani 1 1 d .
H52A H 0.8052 0.3525 0.4915 0.025 Uiso 1 1 calc R
H52B H 0.7003 0.4073 0.4298 0.025 Uiso 1 1 calc R
C53 C 0.8329(3) 0.46328(16) 0.6250(3) 0.0201(6) Uani 1 1 d .
H53A H 0.8550 0.4182 0.6651 0.024 Uiso 1 1 calc R
H53B H 0.7439 0.4694 0.6054 0.024 Uiso 1 1 calc R
C54 C 0.8963(3) 0.52344(18) 0.7019(3) 0.0241(7) Uani 1 1 d .
H54 H 0.8810 0.5684 0.6593 0.029 Uiso 1 1 calc R
C55 C 1.0325(3) 0.5127(2) 0.7510(3) 0.0377(9) Uani 1 1 d .
H55A H 1.0693 0.5531 0.7975 0.057 Uiso 1 1 calc R
H55B H 1.0669 0.5088 0.6929 0.057 Uiso 1 1 calc R
H55C H 1.0495 0.4693 0.7945 0.057 Uiso 1 1 calc R
C56 C 0.8403(4) 0.5306(2) 0.7916(3) 0.0333(8) Uani 1 1 d .
H56A H 0.7525 0.5382 0.7586 0.050 Uiso 1 1 calc R
H56B H 0.8773 0.5707 0.8384 0.050 Uiso 1 1 calc R
H56C H 0.8553 0.4872 0.8351 0.050 Uiso 1 1 calc R
N1 N 0.3282(2) 0.43813(13) 0.4735(2) 0.0159(5) Uani 1 1 d .
N2 N 0.4548(3) 0.37393(15) 0.2724(2) 0.0238(6) Uani 1 1 d .
H2 H 0.5023 0.3426 0.3166 0.029 Uiso 1 1 calc R
N3 N 0.8432(2) 0.52443(14) 0.4570(2) 0.0160(5) Uani 1 1 d .
N4 N 0.9839(2) 0.59308(14) 0.2671(2) 0.0182(5) Uani 1 1 d .
H4B H 1.0369 0.6201 0.3151 0.022 Uiso 1 1 calc R
O1 O -0.0803(2) 0.28527(13) 0.1337(2) 0.0254(5) Uani 1 1 d .
O2 O 0.13451(19) 0.42772(12) 0.47096(19) 0.0221(5) Uani 1 1 d .
O3 O 0.3337(2) 0.46851(12) 0.26677(19) 0.0242(5) Uani 1 1 d .
O4 O 0.2720(2) 0.57734(12) 0.3821(2) 0.0238(5) Uani 1 1 d .
H4A H 0.2641 0.5418 0.3420 0.036 Uiso 1 1 calc R
O5 O 0.4394(2) 0.69163(14) 0.1342(2) 0.0265(5) Uani 1 1 d .
O6 O 0.64483(19) 0.52955(12) 0.44127(19) 0.0230(5) Uani 1 1 d .
O7 O 0.8395(2) 0.50877(12) 0.24631(18) 0.0212(5) Uani 1 1 d .
O8 O 0.8144(2) 0.38672(12) 0.35221(19) 0.0231(5) Uani 1 1 d .
H8 H 0.7979 0.4238 0.3147 0.035 Uiso 1 1 calc R
S1 S 0.60099(6) 0.31647(4) 0.57819(6) 0.01819(16) Uani 1 1 d .
S2 S 1.12211(6) 0.64275(4) 0.57205(6) 0.02063(17) Uani 1 1 d .

loop_
_atom_site_aniso_label
_atom_site_aniso_U_11
_atom_site_aniso_U_22
_atom_site_aniso_U_33
_atom_site_aniso_U_23
_atom_site_aniso_U_13
_atom_site_aniso_U_12
C1 0.0122(13) 0.0190(15) 0.0185(16) -0.0004(12) 0.0073(11) 0.0020(10)
C2 0.0162(14) 0.0166(15) 0.0205(16) -0.0005(12) 0.0100(11) 0.0012(11)
C3 0.0189(14) 0.0188(15) 0.0228(17) 0.0018(12) 0.0126(12) 0.0010(11)
C4 0.0216(15) 0.0167(15) 0.0224(16) 0.0028(12) 0.0094(12) 0.0017(11)
C5 0.0146(14) 0.0186(15) 0.0216(16) -0.0016(12) 0.0101(12) -0.0028(11)
C6 0.0137(14) 0.0199(15) 0.0190(15) 0.0019(12) 0.0083(11) 0.0000(11)
C7 0.0150(14) 0.0218(16) 0.0213(16) 0.0003(12) 0.0084(12) 0.0004(11)
C8 0.0136(14) 0.0265(17) 0.0213(16) -0.0016(13) 0.0075(12) -0.0027(11)
C9 0.0219(16) 0.0211(17) 0.0272(18) -0.0071(13) 0.0083(13) -0.0047(12)
C10 0.0208(15) 0.0160(15) 0.0260(17) -0.0009(13) 0.0097(13) -0.0002(11)
C11 0.0222(16) 0.036(2) 0.0273(19) -0.0100(15) 0.0011(14) 0.0053(13)
C12 0.0109(13) 0.0153(14) 0.0217(16) -0.0013(11) 0.0079(11) -0.0018(10)
C13 0.0133(14) 0.0190(16) 0.0208(16) 0.0022(12) 0.0069(11) 0.0021(11)
C14 0.0139(14) 0.0159(15) 0.0221(16) -0.0026(12) 0.0081(11) -0.0042(11)
C15 0.0342(19) 0.0249(18) 0.0233(18) 0.0006(13) 0.0140(14) 0.0012(13)
C16 0.048(2) 0.045(2) 0.030(2) -0.0009(17) 0.0244(17) -0.0101(18)
C17 0.0313(19) 0.053(3) 0.027(2) -0.0066(17) 0.0032(15) -0.0005(16)
C18 0.0257(16) 0.037(2) 0.0289(18) -0.0047(16) 0.0113(13) -0.0041(15)
C19 0.0225(16) 0.0268(17) 0.0261(18) -0.0030(14) 0.0103(13) 0.0004(13)
C20 0.056(3) 0.029(2) 0.035(2) 0.0050(17) 0.0243(19) 0.0120(17)
C21 0.038(2) 0.045(2) 0.038(2) -0.0093(18) 0.0134(17) 0.0058(17)
C22 0.041(2) 0.041(2) 0.057(3) -0.010(2) 0.016(2) -0.0066(18)
C23 0.0167(14) 0.0142(14) 0.0236(16) -0.0009(12) 0.0098(12) 0.0016(10)
C24 0.0167(14) 0.0188(15) 0.0243(16) 0.0006(12) 0.0076(12) -0.0009(10)
C25 0.0163(14) 0.0221(15) 0.0197(15) -0.0041(12) 0.0051(11) -0.0016(11)
C26 0.0228(16) 0.0244(17) 0.0216(16) -0.0009(13) 0.0084(13) 0.0005(12)
C27 0.0327(19) 0.0309(19) 0.0247(18) 0.0039(15) 0.0045(14) -0.0015(14)
C28 0.040(2) 0.038(2) 0.032(2) 0.0079(16) 0.0227(16) 0.0040(15)
C29 0.0151(13) 0.0199(16) 0.0170(15) -0.0026(12) 0.0075(11) -0.0020(10)
C30 0.0167(14) 0.0204(16) 0.0204(16) -0.0007(12) 0.0111(12) -0.0013(11)
C31 0.0203(15) 0.0183(16) 0.0262(17) 0.0010(13) 0.0133(13) 0.0010(11)
C32 0.0203(15) 0.0247(17) 0.0241(17) -0.0051(13) 0.0103(12) -0.0021(12)
C33 0.0170(14) 0.0189(16) 0.0219(16) -0.0033(12) 0.0094(12) 0.0024(11)
C34 0.0144(13) 0.0198(16) 0.0227(16) 0.0010(12) 0.0104(11) 0.0059(11)
C35 0.0143(13) 0.0242(17) 0.0208(16) -0.0015(13) 0.0063(11) 0.0024(11)
C36 0.0141(14) 0.0252(17) 0.0249(17) 0.0006(13) 0.0076(12) 0.0061(12)
C37 0.0231(16) 0.0245(17) 0.0290(18) 0.0078(14) 0.0129(13) 0.0096(12)
C38 0.0211(15) 0.0202(16) 0.0301(18) -0.0004(14) 0.0126(13) 0.0018(12)
C39 0.0202(15) 0.038(2) 0.0324(19) 0.0091(16) 0.0058(13) 0.0003(13)
C40 0.0171(14) 0.0174(15) 0.0218(17) -0.0013(12) 0.0109(12) -0.0001(11)
C41 0.0179(14) 0.0153(15) 0.0220(16) -0.0016(12) 0.0083(12) 0.0006(11)
C42 0.0136(13) 0.0155(14) 0.0209(16) -0.0021(12) 0.0089(11) 0.0025(10)
C43 0.0167(15) 0.0264(17) 0.0180(16) 0.0010(12) 0.0054(12) -0.0030(11)
C44 0.0319(18) 0.0285(18) 0.0247(18) -0.0010(14) 0.0158(14) 0.0014(13)
C45 0.0199(16) 0.0294(17) 0.0247(17) 0.0018(14) 0.0048(13) -0.0031(12)
C46 0.0170(14) 0.0293(18) 0.0203(16) 0.0024(13) 0.0086(12) -0.0011(11)
C47 0.0181(15) 0.0259(17) 0.0244(17) 0.0046(14) 0.0044(12) -0.0050(12)
C48 0.0284(18) 0.034(2) 0.0290(19) 0.0048(15) 0.0113(14) -0.0128(14)
C49 0.048(2) 0.0228(19) 0.038(2) -0.0039(16) 0.0255(18) -0.0082(15)
C50 0.0264(18) 0.029(2) 0.044(2) 0.0054(17) 0.0036(16) 0.0024(14)
C51 0.0154(14) 0.0164(15) 0.0215(16) 0.0013(12) 0.0086(12) 0.0021(10)
C52 0.0214(15) 0.0179(15) 0.0279(17) -0.0001(13) 0.0147(13) -0.0009(11)
C53 0.0205(14) 0.0178(15) 0.0231(16) -0.0003(12) 0.0089(12) -0.0009(11)
C54 0.0278(17) 0.0218(16) 0.0217(16) -0.0008(13) 0.0071(13) -0.0030(12)
C55 0.0283(19) 0.046(2) 0.032(2) -0.0014(17) 0.0026(15) -0.0099(15)
C56 0.048(2) 0.0272(18) 0.0288(19) -0.0036(15) 0.0182(16) -0.0103(15)
N1 0.0129(12) 0.0151(13) 0.0219(13) -0.0018(10) 0.0088(10) 0.0003(9)
N2 0.0299(14) 0.0201(14) 0.0227(15) 0.0042(11) 0.0107(11) 0.0052(11)
N3 0.0134(12) 0.0171(13) 0.0192(13) 0.0002(10) 0.0076(10) 0.0011(9)
N4 0.0174(12) 0.0194(13) 0.0183(14) 0.0003(10) 0.0068(10) -0.0018(9)
O1 0.0190(11) 0.0279(13) 0.0253(13) -0.0051(10) 0.0025(9) -0.0016(8)
O2 0.0129(10) 0.0240(11) 0.0313(13) -0.0055(10) 0.0101(8) 0.0004(8)
O3 0.0235(11) 0.0264(12) 0.0224(12) 0.0044(10) 0.0075(9) 0.0097(9)
O4 0.0238(12) 0.0190(11) 0.0251(12) 0.0000(9) 0.0041(9) 0.0034(8)
O5 0.0176(11) 0.0308(13) 0.0277(13) 0.0048(10) 0.0036(9) 0.0049(9)
O6 0.0149(10) 0.0259(12) 0.0313(13) 0.0073(10) 0.0122(9) 0.0026(8)
O7 0.0213(11) 0.0213(11) 0.0220(12) -0.0020(9) 0.0085(9) -0.0035(8)
O8 0.0296(12) 0.0184(11) 0.0243(12) -0.0008(9) 0.0132(9) -0.0004(8)
S1 0.0137(3) 0.0188(4) 0.0215(4) 0.0013(3) 0.0053(3) 0.0012(3)
S2 0.0156(3) 0.0208(4) 0.0241(4) -0.0024(3) 0.0051(3) -0.0020(3)

loop_
_atom_type_symbol
_atom_type_description
_atom_type_scat_dispersion_real
_atom_type_scat_dispersion_imag
_atom_type_scat_source
C C 0.0181 0.0091 'International Tables Vol C Tables 4.2.6.8 and 6.1.1.4'
H H 0.0000 0.0000 'International Tables Vol C Tables 4.2.6.8 and 6.1.1.4'
N N 0.0311 0.0180 'International Tables Vol C Tables 4.2.6.8 and 6.1.1.4'
O O 0.0492 0.0322 'International Tables Vol C Tables 4.2.6.8 and 6.1.1.4'
S S 0.3331 0.5567 'International Tables Vol C Tables 4.2.6.8 and 6.1.1.4'

loop_
_geom_angle_atom_site_label_1
_geom_angle_atom_site_label_2
_geom_angle_atom_site_label_3
_geom_angle
C2 C1 C12 124.6(3)
C2 C1 S1 111.6(2)
C12 C1 S1 123.8(2)
C1 C2 C3 111.7(3)
C1 C2 C5 122.1(3)
C3 C2 C5 126.2(3)
C4 C3 C2 112.7(3)
C4 C3 H3 123.7
C2 C3 H3 123.7
C3 C4 S1 112.2(2)
C3 C4 H4 123.9
S1 C4 H4 123.9
C6 C5 C10 118.1(3)
C6 C5 C2 122.7(3)
C10 C5 C2 119.2(3)
C7 C6 C5 120.1(3)
C7 C6 C13 114.7(3)
C5 C6 C13 124.4(3)
C8 C7 C6 120.8(3)
C8 C7 H7 119.6
C6 C7 H7 119.6
O1 C8 C7 125.4(3)
O1 C8 C9 114.9(3)
C7 C8 C9 119.6(3)
C10 C9 C8 120.0(3)
C10 C9 H9 120.0
C8 C9 H9 120.0
C9 C10 C5 121.4(3)
C9 C10 H10 119.3
C5 C10 H10 119.3
O1 C11 H11A 109.5
O1 C11 H11B 109.5
H11A C11 H11B 109.5
O1 C11 H11C 109.5
H11A C11 H11C 109.5
H11B C11 H11C 109.5
N1 C12 C1 110.1(2)
N1 C12 C14 111.3(2)
C1 C12 C14 114.9(3)
N1 C12 H12 106.7
C1 C12 H12 106.7
C14 C12 H12 106.7
O2 C13 N1 121.1(3)
O2 C13 C6 117.9(3)
N1 C13 C6 121.0(3)
O3 C14 N2 124.7(3)
O3 C14 C12 119.9(3)
N2 C14 C12 115.2(3)
N2 C15 C17 109.4(3)
N2 C15 C16 108.0(3)
C17 C15 C16 110.8(3)
N2 C15 C18 108.1(3)
C17 C15 C18 115.8(3)
C16 C15 C18 104.3(3)
C15 C16 H16A 109.5
C15 C16 H16B 109.5
H16A C16 H16B 109.5
C15 C16 H16C 109.5
H16A C16 H16C 109.5
H16B C16 H16C 109.5
C15 C17 H17A 109.5
C15 C17 H17B 109.5
H17A C17 H17B 109.5
C15 C17 H17C 109.5
H17A C17 H17C 109.5
H17B C17 H17C 109.5
C19 C18 C15 123.9(3)
C19 C18 H18A 106.4
C15 C18 H18A 106.4
C19 C18 H18B 106.4
C15 C18 H18B 106.4
H18A C18 H18B 106.4
C22 C19 C20 111.9(4)
C22 C19 C21 107.9(3)
C20 C19 C21 106.3(3)
C22 C19 C18 114.0(3)
C20 C19 C18 111.9(3)
C21 C19 C18 104.2(3)
C19 C20 H20A 109.5
C19 C20 H20B 109.5
H20A C20 H20B 109.5
C19 C20 H20C 109.5
H20A C20 H20C 109.5
H20B C20 H20C 109.5
C19 C21 H21A 109.5
C19 C21 H21B 109.5
H21A C21 H21B 109.5
C19 C21 H21C 109.5
H21A C21 H21C 109.5
H21B C21 H21C 109.5
C19 C22 H22A 109.5
C19 C22 H22B 109.5
H22A C22 H22B 109.5
C19 C22 H22C 109.5
H22A C22 H22C 109.5
H22B C22 H22C 109.5
N1 C23 C24 109.8(3)
N1 C23 C25 112.5(2)
C24 C23 C25 111.1(2)
N1 C23 H23 107.8
C24 C23 H23 107.8
C25 C23 H23 107.8
O4 C24 C23 112.4(2)
O4 C24 H24A 109.1
C23 C24 H24A 109.1
O4 C24 H24B 109.1
C23 C24 H24B 109.1
H24A C24 H24B 107.8
C26 C25 C23 116.0(3)
C26 C25 H25A 108.3
C23 C25 H25A 108.3
C26 C25 H25B 108.3
C23 C25 H25B 108.3
H25A C25 H25B 107.4
C25 C26 C28 111.7(3)
C25 C26 C27 110.0(3)
C28 C26 C27 110.4(3)
C25 C26 H26 108.2
C28 C26 H26 108.2
C27 C26 H26 108.2
C26 C27 H27A 109.5
C26 C27 H27B 109.5
H27A C27 H27B 109.5
C26 C27 H27C 109.5
H27A C27 H27C 109.5
H27B C27 H27C 109.5
C26 C28 H28A 109.5
C26 C28 H28B 109.5
H28A C28 H28B 109.5
C26 C28 H28C 109.5
H28A C28 H28C 109.5
H28B C28 H28C 109.5
C30 C29 C40 124.7(3)
C30 C29 S2 111.8(2)
C40 C29 S2 123.5(2)
C29 C30 C31 112.1(3)
C29 C30 C33 122.2(3)
C31 C30 C33 125.5(3)
C32 C31 C30 112.5(3)
C32 C31 H31 123.7
C30 C31 H31 123.7
C31 C32 S2 111.6(2)
C31 C32 H32 124.2
S2 C32 H32 124.2
C34 C33 C38 117.9(3)
C34 C33 C30 123.0(3)
C38 C33 C30 119.1(3)
C33 C34 C35 120.1(3)
C33 C34 C41 126.3(3)
C35 C34 C41 113.0(3)
C36 C35 C34 120.4(3)
C36 C35 H35 119.8
C34 C35 H35 119.8
O5 C36 C35 124.3(3)
O5 C36 C37 115.6(3)
C35 C36 C37 120.2(3)
C38 C37 C36 119.2(3)
C38 C37 H37 120.4
C36 C37 H37 120.4
C37 C38 C33 122.3(3)
C37 C38 H38 118.9
C33 C38 H38 118.9
O5 C39 H39A 109.5
O5 C39 H39B 109.5
H39A C39 H39B 109.5
O5 C39 H39C 109.5
H39A C39 H39C 109.5
H39B C39 H39C 109.5
N3 C40 C29 110.4(2)
N3 C40 C42 111.3(2)
C29 C40 C42 114.2(3)
N3 C40 H40 106.9
C29 C40 H40 106.9
C42 C40 H40 106.9
O6 C41 N3 122.1(3)
O6 C41 C34 117.7(3)
N3 C41 C34 120.2(3)
O7 C42 N4 124.4(3)
O7 C42 C40 120.4(3)
N4 C42 C40 115.2(3)
N4 C43 C45 109.5(3)
N4 C43 C44 109.1(3)
C45 C43 C44 109.7(3)
N4 C43 C46 108.6(3)
C45 C43 C46 113.3(3)
C44 C43 C46 106.6(3)
C43 C44 H44A 109.5
C43 C44 H44B 109.5
H44A C44 H44B 109.5
C43 C44 H44C 109.5
H44A C44 H44C 109.5
H44B C44 H44C 109.5
C43 C45 H45A 109.5
C43 C45 H45B 109.5
H45A C45 H45B 109.5
C43 C45 H45C 109.5
H45A C45 H45C 109.5
H45B C45 H45C 109.5
C47 C46 C43 124.8(3)
C47 C46 H46A 106.1
C43 C46 H46A 106.1
C47 C46 H46B 106.1
C43 C46 H46B 106.1
H46A C46 H46B 106.3
C49 C47 C48 109.0(3)
C49 C47 C50 109.4(3)
C48 C47 C50 106.9(3)
C49 C47 C46 112.8(3)
C48 C47 C46 104.9(3)
C50 C47 C46 113.4(3)
C47 C48 H48A 109.5
C47 C48 H48B 109.5
H48A C48 H48B 109.5
C47 C48 H48C 109.5
H48A C48 H48C 109.5
H48B C48 H48C 109.5
C47 C49 H49A 109.5
C47 C49 H49B 109.5
H49A C49 H49B 109.5
C47 C49 H49C 109.5
H49A C49 H49C 109.5
H49B C49 H49C 109.5
C47 C50 H50A 109.5
C47 C50 H50B 109.5
H50A C50 H50B 109.5
C47 C50 H50C 109.5
H50A C50 H50C 109.5
H50B C50 H50C 109.5
N3 C51 C53 113.4(2)
N3 C51 C52 110.6(2)
C53 C51 C52 110.9(3)
N3 C51 H51 107.2
C53 C51 H51 107.2
C52 C51 H51 107.2
O8 C52 C51 113.4(3)
O8 C52 H52A 108.9
C51 C52 H52A 108.9
O8 C52 H52B 108.9
C51 C52 H52B 108.9
H52A C52 H52B 107.7
C51 C53 C54 116.4(3)
C51 C53 H53A 108.2
C54 C53 H53A 108.2
C51 C53 H53B 108.2
C54 C53 H53B 108.2
H53A C53 H53B 107.3
C55 C54 C53 112.4(3)
C55 C54 C56 110.5(3)
C53 C54 C56 109.3(3)
C55 C54 H54 108.2
C53 C54 H54 108.2
C56 C54 H54 108.2
C54 C55 H55A 109.5
C54 C55 H55B 109.5
H55A C55 H55B 109.5
C54 C55 H55C 109.5
H55A C55 H55C 109.5
H55B C55 H55C 109.5
C54 C56 H56A 109.5
C54 C56 H56B 109.5
H56A C56 H56B 109.5
C54 C56 H56C 109.5
H56A C56 H56C 109.5
H56B C56 H56C 109.5
C13 N1 C12 121.4(3)
C13 N1 C23 119.8(2)
C12 N1 C23 118.8(2)
C14 N2 C15 126.8(3)
C14 N2 H2 116.6
C15 N2 H2 116.6
C41 N3 C40 122.2(3)
C41 N3 C51 119.3(2)
C40 N3 C51 118.3(2)
C42 N4 C43 125.6(3)
C42 N4 H4B 117.2
C43 N4 H4B 117.2
C8 O1 C11 117.5(3)
C24 O4 H4A 109.5
C36 O5 C39 116.9(3)
C52 O8 H8 109.5
C4 S1 C1 91.84(15)
C29 S2 C32 91.89(16)

loop_
_geom_bond_atom_site_label_1
_geom_bond_atom_site_label_2
_geom_bond_distance
C1 C2 1.383(4)
C1 C12 1.503(4)
C1 S1 1.718(3)
C2 C3 1.430(5)
C2 C5 1.466(4)
C3 C4 1.360(5)
C3 H3 0.9500
C4 S1 1.713(3)
C4 H4 0.9500
C5 C6 1.407(4)
C5 C10 1.409(5)
C6 C7 1.403(4)
C6 C13 1.506(5)
C7 C8 1.380(5)
C7 H7 0.9500
C8 O1 1.369(4)
C8 C9 1.401(5)
C9 C10 1.380(5)
C9 H9 0.9500
C10 H10 0.9500
C11 O1 1.422(4)
C11 H11A 0.9800
C11 H11B 0.9800
C11 H11C 0.9800
C12 N1 1.467(4)
C12 C14 1.554(4)
C12 H12 1.0000
C13 O2 1.239(4)
C13 N1 1.362(4)
C14 O3 1.235(4)
C14 N2 1.327(4)
C15 N2 1.491(4)
C15 C17 1.495(5)
C15 C16 1.546(5)
C15 C18 1.574(5)
C16 H16A 0.9800
C16 H16B 0.9800
C16 H16C 0.9800
C17 H17A 0.9800
C17 H17B 0.9800
C17 H17C 0.9800
C18 C19 1.547(5)
C18 H18A 0.9900
C18 H18B 0.9900
C19 C22 1.519(5)
C19 C20 1.533(5)
C19 C21 1.542(5)
C20 H20A 0.9800
C20 H20B 0.9800
C20 H20C 0.9800
C21 H21A 0.9800
C21 H21B 0.9800
C21 H21C 0.9800
C22 H22A 0.9800
C22 H22B 0.9800
C22 H22C 0.9800
C23 N1 1.481(4)
C23 C24 1.536(4)
C23 C25 1.537(4)
C23 H23 1.0000
C24 O4 1.424(4)
C24 H24A 0.9900
C24 H24B 0.9900
C25 C26 1.524(5)
C25 H25A 0.9900
C25 H25B 0.9900
C26 C28 1.533(5)
C26 C27 1.538(4)
C26 H26 1.0000
C27 H27A 0.9800
C27 H27B 0.9800
C27 H27C 0.9800
C28 H28A 0.9800
C28 H28B 0.9800
C28 H28C 0.9800
C29 C30 1.371(4)
C29 C40 1.514(4)
C29 S2 1.716(3)
C30 C31 1.428(5)
C30 C33 1.479(4)
C31 C32 1.367(5)
C31 H31 0.9500
C32 S2 1.720(3)
C32 H32 0.9500
C33 C34 1.398(4)
C33 C38 1.401(5)
C34 C35 1.409(4)
C34 C41 1.521(4)
C35 C36 1.382(5)
C35 H35 0.9500
C36 O5 1.376(4)
C36 C37 1.392(5)
C37 C38 1.381(5)
C37 H37 0.9500
C38 H38 0.9500
C39 O5 1.419(4)
C39 H39A 0.9800
C39 H39B 0.9800
C39 H39C 0.9800
C40 N3 1.463(4)
C40 C42 1.553(4)
C40 H40 1.0000
C41 O6 1.229(4)
C41 N3 1.357(4)
C42 O7 1.236(4)
C42 N4 1.332(4)
C43 N4 1.483(4)
C43 C45 1.534(4)
C43 C44 1.535(5)
C43 C46 1.554(4)
C44 H44A 0.9800
C44 H44B 0.9800
C44 H44C 0.9800
C45 H45A 0.9800
C45 H45B 0.9800
C45 H45C 0.9800
C46 C47 1.553(5)
C46 H46A 0.9900
C46 H46B 0.9900
C47 C49 1.523(5)
C47 C48 1.537(4)
C47 C50 1.539(5)
C48 H48A 0.9800
C48 H48B 0.9800
C48 H48C 0.9800
C49 H49A 0.9800
C49 H49B 0.9800
C49 H49C 0.9800
C50 H50A 0.9800
C50 H50B 0.9800
C50 H50C 0.9800
C51 N3 1.499(4)
C51 C53 1.526(4)
C51 C52 1.532(4)
C51 H51 1.0000
C52 O8 1.419(4)
C52 H52A 0.9900
C52 H52B 0.9900
C53 C54 1.533(4)
C53 H53A 0.9900
C53 H53B 0.9900
C54 C55 1.516(5)
C54 C56 1.537(5)
C54 H54 1.0000
C55 H55A 0.9800
C55 H55B 0.9800
C55 H55C 0.9800
C56 H56A 0.9800
C56 H56B 0.9800
C56 H56C 0.9800
N2 H2 0.8800
N4 H4B 0.8800
O4 H4A 0.8400
O8 H8 0.8400
